data_2014601
loop_
_publ_author_name
'L\"u, Zheng-Liang'
'Liu, Zhi-Liang'
'Zhang, De-Qing'

_publ_section_title
;
 Tris(2,2'-bioxazoline-\k^2^<i>N</i>,<i>N</i>')copper(II) diperchlorate
 and tris(2,2'-bioxazoline-\k^2^<i>N</i>,<i>N</i>')nickel(II)
 diperchlorate
;
_journal_issue 3
_journal_name_full 'Acta Crystallographica Section C'
_journal_page_first m147
_journal_page_last m150
_journal_paper_doi 10.1107/S010827010402815X
_journal_volume 61
_journal_year 2005
_chemical_formula_iupac '[Cu (C6 H8 N2 O2)3] (Cl O4)2'
_chemical_formula_moiety 'C18 H24 Cu N6 O6 2+ , 2Cl O4 -'
_chemical_formula_sum 'C18 H24 Cl2 Cu N6 O14'
_chemical_formula_weight 682.87
_chemical_name_common
;
Tris(2,2'-bisoxazoline-k^2^N,N')copper(II) diperchlorate
;
_chemical_name_systematic
;
tris[2,2'-bi(4,5-dihydrooxazole)-k^2^N,N']copper(II) diperchlorate
;
_space_group_IT_number 14
_symmetry_cell_setting monoclinic
_symmetry_space_group_name_Hall '-P 2yn'
_symmetry_space_group_name_H-M 'P 1 21/n 1'
_atom_sites_solution_hydrogens geom
_atom_sites_solution_primary direct
_atom_sites_solution_secondary difmap
_audit_creation_method SHELXL97
_cell_angle_alpha 90.00
_cell_angle_beta 98.54(3)
_cell_angle_gamma 90.00
_cell_formula_units_Z 4
_cell_length_a 9.3766(19)
_cell_length_b 17.734(4)
_cell_length_c 16.350(3)
_cell_measurement_reflns_used 350
_cell_measurement_temperature 293(2)
_cell_measurement_theta_max 27.48
_cell_measurement_theta_min 1.70
_cell_volume 2688.6(10)
_computing_cell_refinement RAPID-AUTO
_computing_data_collection 'RAPID-AUTO (Rigaku, 1998)'
_computing_data_reduction 'CrystalStructure (Rigaku/MSC, 2002)'
_computing_molecular_graphics SHELXL97
_computing_publication_material SHELXL97
_computing_structure_refinement 'SHELXL97 (Sheldrick, 1997)'
_computing_structure_solution 'SHELXS97 (Sheldrick, 1997)'
_diffrn_ambient_temperature 293(2)
_diffrn_measured_fraction_theta_full 0.994
_diffrn_measured_fraction_theta_max 0.994
_diffrn_measurement_device_type 'Rigaku R-AXIS RAPID IP'
_diffrn_measurement_method oscillation
_diffrn_radiation_monochromator graphite
_diffrn_radiation_source 'rotating anode'
_diffrn_radiation_type MoK\a
_diffrn_radiation_wavelength 0.71073
_diffrn_reflns_av_R_equivalents 0.0669
_diffrn_reflns_av_sigmaI/netI 0.1420
_diffrn_reflns_limit_h_max 12
_diffrn_reflns_limit_h_min -12
_diffrn_reflns_limit_k_max 22
_diffrn_reflns_limit_k_min 0
_diffrn_reflns_limit_l_max 20
_diffrn_reflns_limit_l_min -21
_diffrn_reflns_number 6132
_diffrn_reflns_theta_full 27.48
_diffrn_reflns_theta_max 27.48
_diffrn_reflns_theta_min 1.70
_diffrn_standards_decay_% 0
_diffrn_standards_interval_count 0
_diffrn_standards_number 0
_exptl_absorpt_coefficient_mu 1.091
_exptl_absorpt_correction_T_max 0.862
_exptl_absorpt_correction_T_min 0.732
_exptl_absorpt_correction_type empirical
_exptl_absorpt_process_details '(ABSCOR; Higashi, 1995)'
_exptl_crystal_colour blue
_exptl_crystal_density_diffrn 1.687
_exptl_crystal_density_meas ?
_exptl_crystal_description block
_exptl_crystal_F_000 1396
_exptl_crystal_size_max 0.231
_exptl_crystal_size_mid 0.149
_exptl_crystal_size_min 0.136
_refine_diff_density_max 0.451
_refine_diff_density_min -0.286
_refine_ls_extinction_method none
_refine_ls_goodness_of_fit_ref 0.830
_refine_ls_hydrogen_treatment constr
_refine_ls_matrix_type full
_refine_ls_number_parameters 370
_refine_ls_number_reflns 6132
_refine_ls_number_restraints 0
_refine_ls_restrained_S_all 0.830
_refine_ls_R_factor_all 0.1357
_refine_ls_R_factor_gt 0.0494
_refine_ls_shift/su_max 0.000
_refine_ls_shift/su_mean 0.000
_refine_ls_structure_factor_coef Fsqd
_refine_ls_weighting_details 'calc w = 1/[\s^2^(Fo^2^)+(0.0339P)^2^] where P = (Fo^2^+2Fc^2^)/3'
_refine_ls_weighting_scheme calc
_refine_ls_wR_factor_gt 0.0940
_refine_ls_wR_factor_ref 0.1119
_reflns_number_gt 2689
_reflns_number_total 6132
_reflns_threshold_expression I>2\s(I)
_cod_data_source_file av1208.cif
_cod_data_source_block I
_cod_depositor_comments
;
The following automatic conversions were performed:
'_symmetry_cell_setting' value 'Monoclinic' changed to 'monoclinic'
according to '/home/saulius/struct/CIF-dictionaries/cif_core.dic'
dictionary named 'cif_core.dic' version 2.4.1 from 2010-06-29.

Automatic conversion script
Id: cif_fix_enum 1527 2010-12-29 10:47:43Z saulius 

The following automatic conversions were performed:

'_symmetry_cell_setting' value 'Monoclinic' changed to 'monoclinic'
according to /home/saulius/struct/CIF-dictionaries/cif_core.dic
dictionary named 'cif_core.dic' version 2.4.1 from 2010-06-29.

Automatic conversion script
Id: cif_fix_values 1715 2011-07-08 13:25:40Z adriana 

The following automatic conversions were performed:

'_exptl_crystal_density_meas' value 'not measured' was changed to '?'
- the value is perceived as not measured.

Automatic conversion script
Id: cif_fix_values 3008 2015-01-20 13:52:24Z robertas 
;
_cod_original_cell_volume 2688.7(10)
_cod_original_sg_symbol_H-M 'P 21/n'
_cod_database_code 2014601
_cod_database_fobs_code 2014601

loop_
_symmetry_equiv_pos_as_xyz
'x, y, z'
'-x+1/2, y+1/2, -z+1/2'
'-x, -y, -z'
'x-1/2, -y-1/2, z-1/2'

loop_
_atom_site_label
_atom_site_fract_x
_atom_site_fract_y
_atom_site_fract_z
_atom_site_U_iso_or_equiv
_atom_site_adp_type
_atom_site_calc_flag
_atom_site_refinement_flags
_atom_site_occupancy
_atom_site_disorder_assembly
_atom_site_disorder_group
_atom_site_type_symbol
Cu 0.34984(5) 0.11920(3) 0.24188(3) 0.04296(16) Uani d . 1 . . Cu
O1 0.0648(3) 0.16522(19) 0.39957(19) 0.0746(10) Uani d . 1 . . O
O2 -0.0468(3) 0.21241(17) 0.23332(19) 0.0605(8) Uani d . 1 . . O
O3 0.5435(3) 0.21256(19) 0.05641(19) 0.0636(9) Uani d . 1 . . O
O4 0.6565(3) 0.29840(18) 0.1906(2) 0.0649(9) Uani d . 1 . . O
O5 0.4107(3) -0.12169(18) 0.2177(2) 0.0668(9) Uani d . 1 . . O
O6 0.6396(3) -0.04954(17) 0.31838(19) 0.0607(9) Uani d . 1 . . O
N1 0.2623(4) 0.1275(2) 0.3489(2) 0.0480(9) Uani d . 1 . . N
N2 0.1576(3) 0.1674(2) 0.1977(2) 0.0477(9) Uani d . 1 . . N
N3 0.4229(3) 0.14216(19) 0.13609(18) 0.0408(8) Uani d . 1 . . N
N4 0.5201(3) 0.23477(19) 0.2704(2) 0.0471(9) Uani d . 1 . . N
N5 0.2936(4) -0.01005(19) 0.2046(2) 0.0491(9) Uani d . 1 . . N
N6 0.5239(3) 0.0611(2) 0.29325(19) 0.0444(9) Uani d . 1 . . N
C1 0.1381(5) 0.1558(2) 0.3373(3) 0.0480(11) Uani d . 1 . . C
C2 0.2970(5) 0.1109(3) 0.4374(2) 0.0622(13) Uani d . 1 . . C
H2A 0.3746 0.1427 0.4636 0.075 Uiso calc R 1 . . H
H2B 0.3240 0.0584 0.4467 0.075 Uiso calc R 1 . . H
C3 0.1548(5) 0.1285(3) 0.4697(3) 0.0808(16) Uani d . 1 . . C
H3A 0.1096 0.0827 0.4855 0.097 Uiso calc R 1 . . H
H3B 0.1712 0.1620 0.5170 0.097 Uiso calc R 1 . . H
C4 0.0787(4) 0.1799(2) 0.2531(3) 0.0461(11) Uani d . 1 . . C
C5 0.0748(4) 0.1926(3) 0.1179(3) 0.0618(13) Uani d . 1 . . C
H5A 0.0445 0.1501 0.0822 0.074 Uiso calc R 1 . . H
H5B 0.1308 0.2270 0.0893 0.074 Uiso calc R 1 . . H
C6 -0.0539(5) 0.2321(3) 0.1457(3) 0.0665(14) Uani d . 1 . . C
H6A -0.0473 0.2863 0.1389 0.080 Uiso calc R 1 . . H
H6B -0.1435 0.2145 0.1141 0.080 Uiso calc R 1 . . H
C7 0.5053(4) 0.1977(2) 0.1299(3) 0.0443(10) Uani d . 1 . . C
C8 0.3910(4) 0.1070(3) 0.0549(2) 0.0602(13) Uani d . 1 . . C
H8A 0.2878 0.1042 0.0367 0.072 Uiso calc R 1 . . H
H8B 0.4316 0.0567 0.0552 0.072 Uiso calc R 1 . . H
C9 0.4637(5) 0.1604(3) -0.0001(3) 0.0830(17) Uani d . 1 . . C
H9A 0.5277 0.1328 -0.0308 0.100 Uiso calc R 1 . . H
H9B 0.3923 0.1866 -0.0389 0.100 Uiso calc R 1 . . H
C10 0.5596(4) 0.2452(2) 0.2012(3) 0.0455(11) Uani d . 1 . . C
C11 0.6050(5) 0.2886(3) 0.3261(3) 0.0622(13) Uani d . 1 . . C
H11A 0.6732 0.2624 0.3668 0.075 Uiso calc R 1 . . H
H11B 0.5426 0.3194 0.3547 0.075 Uiso calc R 1 . . H
C12 0.6829(5) 0.3365(3) 0.2700(3) 0.0827(17) Uani d . 1 . . C
H12A 0.6445 0.3873 0.2658 0.099 Uiso calc R 1 . . H
H12B 0.7854 0.3388 0.2905 0.099 Uiso calc R 1 . . H
C13 0.4040(5) -0.0477(2) 0.2336(3) 0.0496(11) Uani d . 1 . . C
C14 0.1938(5) -0.0632(3) 0.1599(3) 0.0668(14) Uani d . 1 . . C
H14A 0.1711 -0.0489 0.1021 0.080 Uiso calc R 1 . . H
H14B 0.1050 -0.0655 0.1836 0.080 Uiso calc R 1 . . H
C15 0.2727(5) -0.1394(3) 0.1687(3) 0.0665(14) Uani d . 1 . . C
H15A 0.2199 -0.1759 0.1968 0.080 Uiso calc R 1 . . H
H15B 0.2855 -0.1594 0.1150 0.080 Uiso calc R 1 . . H
C16 0.5262(4) -0.0102(3) 0.2842(2) 0.0449(11) Uani d . 1 . . C
C17 0.6641(5) 0.0818(3) 0.3412(3) 0.0633(13) Uani d . 1 . . C
H17A 0.6515 0.1098 0.3906 0.076 Uiso calc R 1 . . H
H17B 0.7209 0.1118 0.3083 0.076 Uiso calc R 1 . . H
C18 0.7348(5) 0.0056(3) 0.3631(3) 0.0752(16) Uani d . 1 . . C
H18A 0.8297 0.0035 0.3463 0.090 Uiso calc R 1 . . H
H18B 0.7446 -0.0033 0.4222 0.090 Uiso calc R 1 . . H
Cl1 0.22425(15) -0.11517(9) 0.42087(8) 0.0770(4) Uani d . 1 . . Cl
O7 0.2245(7) -0.1710(3) 0.4804(3) 0.174(2) Uani d . 1 . . O
O8 0.1318(5) -0.0601(3) 0.4402(4) 0.182(3) Uani d . 1 . . O
O9 0.1850(5) -0.1498(3) 0.3460(2) 0.1315(18) Uani d . 1 . . O
O10 0.3622(4) -0.0838(2) 0.4265(2) 0.1041(13) Uani d . 1 . . O
Cl2 0.21048(14) -0.02020(8) -0.11150(8) 0.0697(4) Uani d . 1 . . Cl
O11 0.2340(5) -0.0774(3) -0.0527(3) 0.1433(18) Uani d . 1 . . O
O12 0.1253(5) -0.0420(2) -0.1853(2) 0.1221(16) Uani d . 1 . . O
O13 0.1366(4) 0.0390(3) -0.0782(3) 0.1281(17) Uani d . 1 . . O
O14 0.3418(4) 0.0115(3) -0.1246(2) 0.1238(16) Uani d . 1 . . O

loop_
_atom_site_aniso_label
_atom_site_aniso_U_11
_atom_site_aniso_U_22
_atom_site_aniso_U_33
_atom_site_aniso_U_12
_atom_site_aniso_U_13
_atom_site_aniso_U_23
Cu 0.0413(3) 0.0455(3) 0.0436(3) 0.0061(3) 0.0112(2) 0.0068(3)
O1 0.082(2) 0.084(3) 0.067(2) 0.032(2) 0.0426(18) 0.011(2)
O2 0.0498(18) 0.061(2) 0.073(2) 0.0176(16) 0.0159(15) 0.0046(18)
O3 0.066(2) 0.078(2) 0.049(2) -0.0056(18) 0.0184(16) 0.0170(19)
O4 0.0563(19) 0.052(2) 0.091(2) -0.0177(17) 0.0254(17) -0.0034(19)
O5 0.0557(18) 0.046(2) 0.102(2) 0.0009(18) 0.0210(17) -0.005(2)
O6 0.0502(18) 0.054(2) 0.077(2) 0.0177(17) 0.0036(16) 0.0147(18)
N1 0.056(2) 0.044(2) 0.048(2) 0.0069(19) 0.0169(16) 0.0055(18)
N2 0.0428(19) 0.048(2) 0.054(2) 0.0075(17) 0.0113(17) 0.0050(19)
N3 0.0386(18) 0.047(2) 0.036(2) -0.0035(17) 0.0044(14) 0.0035(17)
N4 0.046(2) 0.040(2) 0.055(2) -0.0031(17) 0.0057(18) 0.0045(19)
N5 0.044(2) 0.040(2) 0.064(2) 0.0000(19) 0.0088(17) 0.0064(19)
N6 0.048(2) 0.045(2) 0.041(2) -0.0009(18) 0.0078(16) 0.0005(18)
C1 0.062(3) 0.036(3) 0.050(3) 0.007(2) 0.018(2) 0.004(2)
C2 0.082(3) 0.060(3) 0.047(3) 0.011(3) 0.014(2) 0.000(3)
C3 0.100(4) 0.093(4) 0.055(3) 0.034(4) 0.031(3) 0.012(3)
C4 0.039(2) 0.036(2) 0.066(3) 0.007(2) 0.016(2) -0.001(2)
C5 0.047(2) 0.078(4) 0.061(3) 0.008(3) 0.009(2) 0.011(3)
C6 0.055(3) 0.068(4) 0.074(4) 0.017(3) -0.001(2) 0.001(3)
C7 0.037(2) 0.047(3) 0.050(3) 0.006(2) 0.011(2) 0.009(2)
C8 0.052(3) 0.082(4) 0.046(3) 0.004(3) 0.004(2) -0.004(3)
C9 0.089(4) 0.117(5) 0.045(3) 0.003(4) 0.017(3) 0.015(3)
C10 0.039(2) 0.038(3) 0.059(3) 0.001(2) 0.008(2) 0.012(2)
C11 0.064(3) 0.046(3) 0.075(3) -0.006(3) 0.005(3) -0.004(3)
C12 0.077(4) 0.066(4) 0.111(5) -0.025(3) 0.033(3) -0.025(4)
C13 0.053(3) 0.037(3) 0.063(3) 0.004(2) 0.022(2) 0.007(2)
C14 0.055(3) 0.061(3) 0.086(4) -0.010(3) 0.013(3) 0.001(3)
C15 0.068(3) 0.049(3) 0.087(4) -0.009(3) 0.026(3) -0.010(3)
C16 0.044(3) 0.048(3) 0.046(3) 0.003(2) 0.016(2) 0.008(2)
C17 0.059(3) 0.066(3) 0.059(3) 0.008(3) -0.011(2) 0.001(3)
C18 0.061(3) 0.086(4) 0.071(3) 0.018(3) -0.013(3) 0.006(3)
Cl1 0.0924(10) 0.0773(10) 0.0661(9) -0.0303(9) 0.0271(7) -0.0259(8)
O7 0.299(7) 0.133(5) 0.104(4) -0.074(5) 0.072(4) -0.001(4)
O8 0.120(4) 0.133(5) 0.309(8) -0.009(3) 0.082(4) -0.107(5)
O9 0.136(3) 0.167(5) 0.092(3) -0.062(3) 0.018(3) -0.051(3)
O10 0.070(2) 0.117(3) 0.124(3) -0.026(2) 0.009(2) -0.025(3)
Cl2 0.0722(9) 0.0699(9) 0.0668(9) 0.0064(8) 0.0089(7) 0.0050(8)
O11 0.180(5) 0.115(4) 0.129(4) -0.013(4) 0.004(3) 0.055(3)
O12 0.169(4) 0.107(4) 0.084(3) -0.030(3) 0.000(3) -0.027(3)
O13 0.088(3) 0.153(4) 0.135(4) 0.043(3) -0.011(3) -0.051(3)
O14 0.080(3) 0.180(5) 0.116(3) -0.002(3) 0.032(2) 0.031(3)

loop_
_atom_type_symbol
_atom_type_description
_atom_type_scat_dispersion_real
_atom_type_scat_dispersion_imag
_atom_type_scat_source
C C 0.0033 0.0016 'International Tables Vol C Tables 4.2.6.8 and 6.1.1.4'
H H 0.0000 0.0000 'International Tables Vol C Tables 4.2.6.8 and 6.1.1.4'
N N 0.0061 0.0033 'International Tables Vol C Tables 4.2.6.8 and 6.1.1.4'
O O 0.0106 0.0060 'International Tables Vol C Tables 4.2.6.8 and 6.1.1.4'
Cl Cl 0.1484 0.1585 'International Tables Vol C Tables 4.2.6.8 and 6.1.1.4'
Cu Cu 0.3201 1.2651 'International Tables Vol C Tables 4.2.6.8 and 6.1.1.4'

loop_
_geom_angle_atom_site_label_1
_geom_angle_atom_site_label_2
_geom_angle_atom_site_label_3
_geom_angle
_geom_angle_publ_flag
N1 Cu N2 79.97(14) yes
N1 Cu N3 163.80(14) yes
N1 Cu N4 95.96(13) yes
N1 Cu N5 100.61(13) yes
N1 Cu N6 94.79(13) yes
N2 Cu N3 90.40(13) yes
N2 Cu N4 102.82(12) yes
N2 Cu N5 99.28(13) yes
N2 Cu N6 171.97(14) yes
N3 Cu N4 73.35(12) yes
N3 Cu N5 93.74(13) yes
N3 Cu N6 96.04(13) yes
N4 Cu N5 154.34(11) yes
N4 Cu N6 83.69(12) yes
N5 Cu N6 75.57(13) yes
C1 O1 C3 103.9(3) ?
C4 O2 C6 104.8(3) ?
C7 O3 C9 105.6(3) ?
C10 O4 C12 104.0(3) ?
C13 O5 C15 104.8(3) ?
C16 O6 C18 104.7(3) ?
C1 N1 C2 107.1(3) ?
C1 N1 Cu 112.4(3) ?
C2 N1 Cu 140.6(3) ?
C4 N2 C5 106.9(3) ?
C4 N2 Cu 113.6(3) ?
C5 N2 Cu 139.5(3) ?
C7 N3 C8 107.8(3) ?
C7 N3 Cu 121.4(3) ?
C8 N3 Cu 130.7(3) ?
C10 N4 C11 105.0(4) ?
C10 N4 Cu 102.1(3) ?
C11 N4 Cu 152.3(3) ?
C13 N5 C14 106.1(4) ?
C13 N5 Cu 105.8(3) ?
C14 N5 Cu 147.9(3) ?
C16 N6 C17 106.3(4) ?
C16 N6 Cu 119.2(3) ?
C17 N6 Cu 134.5(3) ?
N1 C1 O1 120.8(4) ?
N1 C1 C4 118.1(4) ?
O1 C1 C4 121.1(4) ?
N1 C2 C3 102.8(3) ?
N1 C2 H2A 111.2 ?
C3 C2 H2A 111.2 ?
N1 C2 H2B 111.2 ?
C3 C2 H2B 111.2 ?
H2A C2 H2B 109.1 ?
O1 C3 C2 104.4(3) ?
O1 C3 H3A 110.9 ?
C2 C3 H3A 110.9 ?
O1 C3 H3B 110.9 ?
C2 C3 H3B 110.9 ?
H3A C3 H3B 108.9 ?
N2 C4 O2 119.9(4) ?
N2 C4 C1 115.9(4) ?
O2 C4 C1 124.2(4) ?
N2 C5 C6 102.2(3) ?
N2 C5 H5A 111.3 ?
C6 C5 H5A 111.3 ?
N2 C5 H5B 111.3 ?
C6 C5 H5B 111.3 ?
H5A C5 H5B 109.2 ?
O2 C6 C5 105.0(3) ?
O2 C6 H6A 110.8 ?
C5 C6 H6A 110.8 ?
O2 C6 H6B 110.8 ?
C5 C6 H6B 110.8 ?
H6A C6 H6B 108.8 ?
N3 C7 O3 118.4(4) ?
N3 C7 C10 121.9(4) ?
O3 C7 C10 119.7(4) ?
N3 C8 C9 102.7(4) ?
N3 C8 H8A 111.2 ?
C9 C8 H8A 111.2 ?
N3 C8 H8B 111.2 ?
C9 C8 H8B 111.2 ?
H8A C8 H8B 109.1 ?
O3 C9 C8 104.8(4) ?
O3 C9 H9A 110.8 ?
C8 C9 H9A 110.8 ?
O3 C9 H9B 110.8 ?
C8 C9 H9B 110.8 ?
H9A C9 H9B 108.9 ?
N4 C10 O4 121.1(4) ?
N4 C10 C7 121.2(4) ?
O4 C10 C7 117.7(4) ?
N4 C11 C12 104.7(4) ?
N4 C11 H11A 110.8 ?
C12 C11 H11A 110.8 ?
N4 C11 H11B 110.8 ?
C12 C11 H11B 110.8 ?
H11A C11 H11B 108.9 ?
O4 C12 C11 104.3(4) ?
O4 C12 H12A 110.9 ?
C11 C12 H12A 110.9 ?
O4 C12 H12B 110.9 ?
C11 C12 H12B 110.9 ?
H12A C12 H12B 108.9 ?
N5 C13 O5 120.3(4) ?
N5 C13 C16 120.0(4) ?
O5 C13 C16 119.7(4) ?
N5 C14 C15 105.0(3) ?
N5 C14 H14A 110.7 ?
C15 C14 H14A 110.7 ?
N5 C14 H14B 110.7 ?
C15 C14 H14B 110.7 ?
H14A C14 H14B 108.8 ?
O5 C15 C14 103.8(3) ?
O5 C15 H15A 111.0 ?
C14 C15 H15A 111.0 ?
O5 C15 H15B 111.0 ?
C14 C15 H15B 111.0 ?
H15A C15 H15B 109.0 ?
N6 C16 O6 120.0(4) ?
N6 C16 C13 119.3(4) ?
O6 C16 C13 120.7(4) ?
N6 C17 C18 103.1(4) ?
N6 C17 H17A 111.2 ?
C18 C17 H17A 111.1 ?
N6 C17 H17B 111.1 ?
C18 C17 H17B 111.1 ?
H17A C17 H17B 109.1 ?
O6 C18 C17 105.4(3) ?
O6 C18 H18A 110.7 ?
C17 C18 H18A 110.7 ?
O6 C18 H18B 110.7 ?
C17 C18 H18B 110.7 ?
H18A C18 H18B 108.8 ?
O9 Cl1 O8 115.4(3) ?
O9 Cl1 O7 106.2(3) ?
O8 Cl1 O7 106.4(4) ?
O9 Cl1 O10 111.1(3) ?
O8 Cl1 O10 108.1(3) ?
O7 Cl1 O10 109.4(3) ?
O11 Cl2 O12 113.9(3) ?
O11 Cl2 O14 110.2(3) ?
O12 Cl2 O14 112.5(3) ?
O11 Cl2 O13 108.2(3) ?
O12 Cl2 O13 106.7(3) ?
O14 Cl2 O13 104.7(3) ?

loop_
_geom_bond_atom_site_label_1
_geom_bond_atom_site_label_2
_geom_bond_site_symmetry_2
_geom_bond_distance
_geom_bond_publ_flag
Cu N1 . 2.045(3) yes
Cu N2 . 2.028(3) yes
Cu N3 . 1.995(3) yes
Cu N4 . 2.597(3) yes
Cu N5 . 2.410(4) yes
Cu N6 . 2.006(3) yes
O1 C1 . 1.321(5) ?
O1 C3 . 1.470(5) ?
O2 C4 . 1.308(4) ?
O2 C6 . 1.467(5) ?
O3 C7 . 1.330(4) ?
O3 C9 . 1.436(6) ?
O4 C10 . 1.339(4) ?
O4 C12 . 1.451(5) ?
O5 C13 . 1.342(5) ?
O5 C15 . 1.452(5) ?
O6 C16 . 1.324(5) ?
O6 C18 . 1.448(5) ?
N1 C1 . 1.256(5) ?
N1 C2 . 1.465(5) ?
N2 C4 . 1.270(5) ?
N2 C5 . 1.485(5) ?
N3 C7 . 1.265(5) ?
N3 C8 . 1.457(5) ?
N4 C10 . 1.255(5) ?
N4 C11 . 1.469(5) ?
N5 C13 . 1.262(5) ?
N5 C14 . 1.448(5) ?
N6 C16 . 1.273(5) ?
N6 C17 . 1.474(5) ?
C1 C4 . 1.470(6) ?
C2 C3 . 1.537(6) ?
C2 H2A . 0.9700 ?
C2 H2B . 0.9700 ?
C3 H3A . 0.9700 ?
C3 H3B . 0.9700 ?
C5 C6 . 1.522(6) ?
C5 H5A . 0.9700 ?
C5 H5B . 0.9700 ?
C6 H6A . 0.9700 ?
C6 H6B . 0.9700 ?
C7 C10 . 1.466(6) ?
C8 C9 . 1.534(6) ?
C8 H8A . 0.9700 ?
C8 H8B . 0.9700 ?
C9 H9A . 0.9700 ?
C9 H9B . 0.9700 ?
C11 C12 . 1.515(6) ?
C11 H11A . 0.9700 ?
C11 H11B . 0.9700 ?
C12 H12A . 0.9700 ?
C12 H12B . 0.9700 ?
C13 C16 . 1.469(6) ?
C14 C15 . 1.537(6) ?
C14 H14A . 0.9700 ?
C14 H14B . 0.9700 ?
C15 H15A . 0.9700 ?
C15 H15B . 0.9700 ?
C17 C18 . 1.525(6) ?
C17 H17A . 0.9700 ?
C17 H17B . 0.9700 ?
C18 H18A . 0.9700 ?
C18 H18B . 0.9700 ?
Cl1 O9 . 1.370(4) ?
Cl1 O8 . 1.374(5) ?
Cl1 O7 . 1.389(5) ?
Cl1 O10 . 1.398(4) ?
Cl2 O11 . 1.393(4) ?
Cl2 O12 . 1.399(4) ?
Cl2 O14 . 1.399(4) ?
Cl2 O13 . 1.410(4) ?

loop_
_geom_hbond_atom_site_label_D
_geom_hbond_atom_site_label_H
_geom_hbond_atom_site_label_A
_geom_hbond_site_symmetry_A
_geom_hbond_distance_DH
_geom_hbond_distance_HA
_geom_hbond_distance_DA
_geom_hbond_angle_DHA
C17 H17A O7 3_656 0.97 2.49 3.346(3) 145
C15 H15A O9 . 0.97 2.55 3.134(6) 119
C2 H2B O10 . 0.97 2.57 3.516(6) 163
C8 H8A O13 . 0.97 2.47 3.215(5) 133
C8 H8B O14 3_655 0.97 2.56 3.338(4) 137
